data_4338850
loop_
_publ_author_name
'Miller, Alexander J. M.'
'Dempsey, Jillian L.'
'Peters, Jonas C.'

_publ_section_title
;
 Long-lived and efficient emission from mononuclear amidophosphine
 complexes of copper.
;
_journal_issue 18
_journal_name_full 'Inorganic chemistry'
_journal_page_first 7244
_journal_page_last 7246
_journal_paper_doi 10.1021/ic7009513
_journal_volume 46
_journal_year 2007
_chemical_formula_sum 'C24 H41 Cu N P3'
_chemical_formula_weight 500.03
_chemical_name_common PNCu(PMe3)2
_chemical_name_systematic
; 
 ? 
;
_space_group_IT_number 19
_symmetry_cell_setting orthorhombic
_symmetry_space_group_name_Hall 'P 2ac 2ab'
_symmetry_space_group_name_H-M 'P 21 21 21'
_atom_sites_solution_hydrogens geom
_atom_sites_solution_primary direct
_atom_sites_solution_secondary difmap
_audit_creation_method SHELXL-97
_cell_angle_alpha 90.00
_cell_angle_beta 90.00
_cell_angle_gamma 90.00
_cell_formula_units_Z 4
_cell_length_a 9.9195(4)
_cell_length_b 16.3588(7)
_cell_length_c 16.5646(7)
_cell_measurement_reflns_used 5338
_cell_measurement_temperature 100(2)
_cell_measurement_theta_max 32.73
_cell_measurement_theta_min 2.39
_cell_volume 2687.96(19)
_computing_cell_refinement 'Bruker SMART'
_computing_data_collection 'Bruker SMART'
_computing_data_reduction 'Bruker SAINT'
_computing_molecular_graphics 'Bruker SHELXTL'
_computing_publication_material 'Bruker SHELXTL'
_computing_structure_refinement 'SHELXL-97 (Sheldrick, 1997)'
_computing_structure_solution 'SHELXS-97 (Sheldrick, 1990)'
_diffrn_ambient_temperature 100(2)
_diffrn_measured_fraction_theta_full 0.911
_diffrn_measured_fraction_theta_max 0.911
_diffrn_measurement_device_type 'CCD area detector'
_diffrn_measurement_method 'phi and omega scans'
_diffrn_radiation_monochromator graphite
_diffrn_radiation_source 'fine-focus sealed tube'
_diffrn_radiation_type MoK\a
_diffrn_radiation_wavelength 0.71073
_diffrn_reflns_av_R_equivalents 0.0750
_diffrn_reflns_av_sigmaI/netI 0.0920
_diffrn_reflns_limit_h_max 17
_diffrn_reflns_limit_h_min -14
_diffrn_reflns_limit_k_max 27
_diffrn_reflns_limit_k_min -27
_diffrn_reflns_limit_l_max 28
_diffrn_reflns_limit_l_min -20
_diffrn_reflns_number 36846
_diffrn_reflns_theta_full 38.21
_diffrn_reflns_theta_max 38.21
_diffrn_reflns_theta_min 1.75
_exptl_absorpt_coefficient_mu 1.002
_exptl_absorpt_correction_type none
_exptl_crystal_colour yellow
_exptl_crystal_density_diffrn 1.236
_exptl_crystal_density_method 'not measured'
_exptl_crystal_description prism
_exptl_crystal_F_000 1064
_exptl_crystal_size_max 0.444
_exptl_crystal_size_mid 0.148
_exptl_crystal_size_min 0.130
_refine_diff_density_max 1.574
_refine_diff_density_min -0.627
_refine_diff_density_rms 0.096
_refine_ls_abs_structure_details 'Flack H D (1983), Acta Cryst. A39, 876-881'
_refine_ls_abs_structure_Flack -0.025(7)
_refine_ls_extinction_method none
_refine_ls_goodness_of_fit_ref 1.070
_refine_ls_hydrogen_treatment constr
_refine_ls_matrix_type full
_refine_ls_number_parameters 272
_refine_ls_number_reflns 12091
_refine_ls_number_restraints 0
_refine_ls_restrained_S_all 1.070
_refine_ls_R_factor_all 0.0734
_refine_ls_R_factor_gt 0.0424
_refine_ls_shift/su_max 0.002
_refine_ls_shift/su_mean 0.000
_refine_ls_structure_factor_coef Fsqd
_refine_ls_weighting_details 'calc w=1/[\s^2^(Fo^2^)+(0.0000P)^2^+0.0000P] where P=(Fo^2^+2Fc^2^)/3'
_refine_ls_weighting_scheme calc
_refine_ls_wR_factor_gt 0.0615
_refine_ls_wR_factor_ref 0.0660
_reflns_number_gt 8390
_reflns_number_total 12091
_reflns_threshold_expression >2sigma(I)
_cod_data_source_file ic7009513-file003.cif
_cod_data_source_block ajmm08
_cod_depositor_comments
;
The following automatic conversions were performed:

'_symmetry_cell_setting' value 'Orthorhombic' changed to
'orthorhombic' according to
/usr/data/users/saulius/automatic-downloads/retrospective/ACS/lib/dictionaries/cif_core.dic
dictionary named 'cif_core.dic' version 2.4.2 from 2011-04-26.

Automatic conversion script
Id: cif_fix_values 2281 2013-09-26 08:29:07Z andrius 
;
_cod_original_sg_symbol_H-M P2(1)2(1)2(1)
_cod_database_code 4338850

loop_
_symmetry_equiv_pos_as_xyz
'x, y, z'
'-x+1/2, -y, z+1/2'
'-x, y+1/2, -z+1/2'
'x+1/2, -y+1/2, -z'

loop_
_atom_site_label
_atom_site_type_symbol
_atom_site_fract_x
_atom_site_fract_y
_atom_site_fract_z
_atom_site_U_iso_or_equiv
_atom_site_adp_type
_atom_site_occupancy
_atom_site_symmetry_multiplicity
_atom_site_calc_flag
_atom_site_refinement_flags
C1 C 0.58966(18) 0.59827(10) 0.83249(10) 0.0137(4) Uani 1 1 d .
H1 H 0.6873 0.6130 0.8288 0.016 Uiso 1 1 calc R
C2 C 0.5086(2) 0.67485(11) 0.85446(12) 0.0202(4) Uani 1 1 d .
H2A H 0.4124 0.6614 0.8559 0.030 Uiso 1 1 calc R
H2B H 0.5246 0.7174 0.8139 0.030 Uiso 1 1 calc R
H2C H 0.5371 0.6947 0.9076 0.030 Uiso 1 1 calc R
C3 C 0.5428(2) 0.56480(11) 0.75076(11) 0.0208(4) Uani 1 1 d .
H3A H 0.5570 0.6063 0.7089 0.031 Uiso 1 1 calc R
H3B H 0.4468 0.5510 0.7537 0.031 Uiso 1 1 calc R
H3C H 0.5947 0.5157 0.7374 0.031 Uiso 1 1 calc R
C4 C 0.69062(18) 0.43790(10) 0.88184(10) 0.0153(4) Uani 1 1 d .
H4 H 0.6574 0.4125 0.8307 0.018 Uiso 1 1 calc R
C5 C 0.83366(17) 0.46936(12) 0.86618(11) 0.0199(4) Uani 1 1 d .
H5A H 0.8906 0.4241 0.8477 0.030 Uiso 1 1 calc R
H5B H 0.8709 0.4921 0.9162 0.030 Uiso 1 1 calc R
H5C H 0.8310 0.5120 0.8246 0.030 Uiso 1 1 calc R
C6 C 0.6941(2) 0.37073(11) 0.94652(11) 0.0204(4) Uani 1 1 d .
H6A H 0.7293 0.3934 0.9971 0.031 Uiso 1 1 calc R
H6B H 0.7525 0.3261 0.9284 0.031 Uiso 1 1 calc R
H6C H 0.6027 0.3499 0.9554 0.031 Uiso 1 1 calc R
C7 C 0.59233(16) 0.52724(11) 1.07566(10) 0.0119(3) Uani 1 1 d .
C8 C 0.64232(18) 0.56113(9) 1.00236(10) 0.0116(3) Uani 1 1 d .
C9 C 0.73987(17) 0.62319(10) 1.00380(11) 0.0144(4) Uani 1 1 d .
H9 H 0.7731 0.6446 0.9544 0.017 Uiso 1 1 calc R
C10 C 0.78856(18) 0.65371(10) 1.07609(11) 0.0173(4) Uani 1 1 d .
H10 H 0.8552 0.6954 1.0764 0.021 Uiso 1 1 calc R
C11 C 0.73859(19) 0.62252(10) 1.14816(11) 0.0170(4) Uani 1 1 d .
H11 H 0.7706 0.6438 1.1980 0.020 Uiso 1 1 calc R
C12 C 0.64308(19) 0.56107(10) 1.14839(10) 0.0149(4) Uani 1 1 d .
H12 H 0.6106 0.5410 1.1985 0.018 Uiso 1 1 calc R
C13 C 0.47950(19) 0.40908(10) 1.13041(10) 0.0142(4) Uani 1 1 d .
C14 C 0.58538(19) 0.38171(10) 1.18076(10) 0.0150(4) Uani 1 1 d .
H14 H 0.6715 0.4067 1.1766 0.018 Uiso 1 1 calc R
C15 C 0.5663(2) 0.31918(10) 1.23602(11) 0.0183(4) Uani 1 1 d .
H15 H 0.6395 0.3026 1.2692 0.022 Uiso 1 1 calc R
C16 C 0.4432(2) 0.28027(11) 1.24412(11) 0.0207(4) Uani 1 1 d .
H16 H 0.4311 0.2374 1.2822 0.025 Uiso 1 1 calc R
C17 C 0.3375(2) 0.30584(11) 1.19476(11) 0.0202(4) Uani 1 1 d .
H17 H 0.2519 0.2802 1.1993 0.024 Uiso 1 1 calc R
C18 C 0.3554(2) 0.36819(11) 1.13908(11) 0.0175(4) Uani 1 1 d .
H18 H 0.2817 0.3838 1.1058 0.021 Uiso 1 1 calc R
C19 C 0.3176(2) 0.65909(11) 1.06935(12) 0.0238(4) Uani 1 1 d .
H19A H 0.2504 0.6964 1.0921 0.036 Uiso 1 1 calc R
H19B H 0.3780 0.6895 1.0334 0.036 Uiso 1 1 calc R
H19C H 0.3702 0.6345 1.1132 0.036 Uiso 1 1 calc R
C20 C 0.1240(2) 0.63695(11) 0.94439(11) 0.0229(4) Uani 1 1 d .
H20A H 0.0711 0.6763 0.9757 0.034 Uiso 1 1 calc R
H20B H 0.0630 0.5996 0.9160 0.034 Uiso 1 1 calc R
H20C H 0.1797 0.6663 0.9050 0.034 Uiso 1 1 calc R
C21 C 0.1124(2) 0.54255(12) 1.08793(13) 0.0287(5) Uani 1 1 d .
H21A H 0.0490 0.5042 1.0628 0.043 Uiso 1 1 calc R
H21B H 0.0626 0.5892 1.1100 0.043 Uiso 1 1 calc R
H21C H 0.1611 0.5149 1.1315 0.043 Uiso 1 1 calc R
C22 C 0.2075(2) 0.40128(13) 0.80834(12) 0.0294(5) Uani 1 1 d .
H22A H 0.1536 0.3566 0.7858 0.044 Uiso 1 1 calc R
H22B H 0.2853 0.4116 0.7734 0.044 Uiso 1 1 calc R
H22C H 0.1521 0.4508 0.8118 0.044 Uiso 1 1 calc R
C23 C 0.1129(2) 0.33074(11) 0.95407(12) 0.0222(4) Uani 1 1 d .
H23A H 0.1334 0.3091 1.0079 0.033 Uiso 1 1 calc R
H23B H 0.0785 0.2866 0.9198 0.033 Uiso 1 1 calc R
H23C H 0.0447 0.3738 0.9586 0.033 Uiso 1 1 calc R
C24 C 0.3594(2) 0.27931(12) 0.88845(13) 0.0324(5) Uani 1 1 d .
H24A H 0.4356 0.2916 0.8528 0.049 Uiso 1 1 calc R
H24B H 0.2998 0.2397 0.8621 0.049 Uiso 1 1 calc R
H24C H 0.3930 0.2563 0.9392 0.049 Uiso 1 1 calc R
Cu Cu 0.37141(2) 0.477516(13) 0.968796(12) 0.01301(5) Uani 1 1 d .
N N 0.49244(14) 0.46827(9) 1.07138(8) 0.0134(3) Uani 1 1 d .
P1 P 0.56793(4) 0.51906(3) 0.91118(3) 0.01149(8) Uani 1 1 d .
P2 P 0.26604(5) 0.37300(3) 0.90930(3) 0.01659(10) Uani 1 1 d .
P3 P 0.23247(5) 0.57853(3) 1.01226(3) 0.01603(10) Uani 1 1 d .

loop_
_atom_site_aniso_label
_atom_site_aniso_U_11
_atom_site_aniso_U_22
_atom_site_aniso_U_33
_atom_site_aniso_U_23
_atom_site_aniso_U_13
_atom_site_aniso_U_12
C1 0.0121(10) 0.0137(8) 0.0154(9) 0.0024(6) 0.0018(7) -0.0012(6)
C2 0.0232(11) 0.0160(9) 0.0214(10) 0.0051(8) -0.0009(8) 0.0026(8)
C3 0.0230(11) 0.0232(10) 0.0162(9) 0.0033(8) 0.0000(8) -0.0005(8)
C4 0.0176(10) 0.0150(8) 0.0133(9) -0.0022(7) -0.0011(7) 0.0032(7)
C5 0.0177(10) 0.0200(9) 0.0221(9) -0.0004(8) 0.0044(7) 0.0049(8)
C6 0.0205(11) 0.0126(8) 0.0281(11) 0.0019(7) 0.0028(8) 0.0039(8)
C7 0.0092(8) 0.0114(7) 0.0151(8) 0.0008(7) -0.0018(6) 0.0014(7)
C8 0.0097(9) 0.0108(7) 0.0142(8) -0.0022(6) 0.0000(7) 0.0003(6)
C9 0.0122(9) 0.0129(8) 0.0180(9) -0.0001(7) 0.0005(7) -0.0003(7)
C10 0.0151(10) 0.0119(8) 0.0249(10) -0.0030(7) -0.0027(8) -0.0019(7)
C11 0.0185(10) 0.0140(8) 0.0186(9) -0.0038(7) -0.0068(8) 0.0025(7)
C12 0.0190(10) 0.0137(8) 0.0122(8) -0.0002(6) -0.0007(7) 0.0030(7)
C13 0.0185(10) 0.0121(8) 0.0120(9) -0.0017(7) 0.0021(7) 0.0008(7)
C14 0.0169(10) 0.0119(8) 0.0161(9) -0.0007(7) 0.0002(7) -0.0003(7)
C15 0.0233(11) 0.0140(8) 0.0175(10) -0.0001(7) -0.0046(8) 0.0009(8)
C16 0.0325(12) 0.0160(9) 0.0136(9) 0.0018(7) 0.0017(9) -0.0020(8)
C17 0.0192(11) 0.0203(9) 0.0210(10) 0.0003(8) 0.0052(8) -0.0049(8)
C18 0.0163(10) 0.0187(8) 0.0174(9) 0.0014(7) -0.0012(8) -0.0025(8)
C19 0.0247(11) 0.0208(9) 0.0258(11) -0.0033(8) -0.0018(9) 0.0083(8)
C20 0.0192(10) 0.0237(9) 0.0257(10) 0.0067(8) 0.0018(9) 0.0014(9)
C21 0.0299(12) 0.0274(11) 0.0290(11) 0.0078(8) 0.0139(10) 0.0073(9)
C22 0.0321(13) 0.0342(12) 0.0217(11) 0.0029(9) -0.0060(10) -0.0103(10)
C23 0.0194(11) 0.0205(9) 0.0266(11) 0.0031(8) -0.0029(9) -0.0062(8)
C24 0.0239(12) 0.0235(10) 0.0497(14) -0.0128(10) -0.0042(11) -0.0032(10)
Cu 0.01183(10) 0.01296(9) 0.01425(10) 0.00053(9) 0.00002(9) -0.00150(9)
N 0.0134(7) 0.0129(7) 0.0138(7) 0.0018(6) -0.0002(6) -0.0015(6)
P1 0.0116(2) 0.01144(19) 0.0114(2) -0.00004(19) 0.00026(17) -0.00063(18)
P2 0.0149(3) 0.0154(2) 0.0194(2) -0.00084(19) -0.0013(2) -0.00341(19)
P3 0.0142(2) 0.0172(2) 0.0166(2) 0.00286(18) 0.00264(18) 0.00244(19)

loop_
_atom_type_symbol
_atom_type_description
_atom_type_scat_dispersion_real
_atom_type_scat_dispersion_imag
_atom_type_scat_source
C C 0.0033 0.0016 'International Tables Vol C Tables 4.2.6.8 and 6.1.1.4'
H H 0.0000 0.0000 'International Tables Vol C Tables 4.2.6.8 and 6.1.1.4'
N N 0.0061 0.0033 'International Tables Vol C Tables 4.2.6.8 and 6.1.1.4'
P P 0.1023 0.0942 'International Tables Vol C Tables 4.2.6.8 and 6.1.1.4'
Cu Cu 0.3201 1.2651 'International Tables Vol C Tables 4.2.6.8 and 6.1.1.4'

loop_
_geom_angle_atom_site_label_1
_geom_angle_atom_site_label_2
_geom_angle_atom_site_label_3
_geom_angle
C2 C1 C3 110.06(15)
C2 C1 P1 110.13(12)
C3 C1 P1 109.67(12)
C2 C1 H1 109.0
C3 C1 H1 109.0
P1 C1 H1 109.0
C1 C2 H2A 109.5
C1 C2 H2B 109.5
H2A C2 H2B 109.5
C1 C2 H2C 109.5
H2A C2 H2C 109.5
H2B C2 H2C 109.5
C1 C3 H3A 109.5
C1 C3 H3B 109.5
H3A C3 H3B 109.5
C1 C3 H3C 109.5
H3A C3 H3C 109.5
H3B C3 H3C 109.5
C5 C4 C6 109.75(15)
C5 C4 P1 114.17(12)
C6 C4 P1 110.01(12)
C5 C4 H4 107.5
C6 C4 H4 107.5
P1 C4 H4 107.5
C4 C5 H5A 109.5
C4 C5 H5B 109.5
H5A C5 H5B 109.5
C4 C5 H5C 109.5
H5A C5 H5C 109.5
H5B C5 H5C 109.5
C4 C6 H6A 109.5
C4 C6 H6B 109.5
H6A C6 H6B 109.5
C4 C6 H6C 109.5
H6A C6 H6C 109.5
H6B C6 H6C 109.5
N C7 C12 124.71(16)
N C7 C8 118.48(15)
C12 C7 C8 116.67(15)
C9 C8 C7 120.50(15)
C9 C8 P1 124.65(13)
C7 C8 P1 114.84(12)
C10 C9 C8 121.09(17)
C10 C9 H9 119.5
C8 C9 H9 119.5
C9 C10 C11 119.09(16)
C9 C10 H10 120.5
C11 C10 H10 120.5
C12 C11 C10 120.95(17)
C12 C11 H11 119.5
C10 C11 H11 119.5
C11 C12 C7 121.68(17)
C11 C12 H12 119.2
C7 C12 H12 119.2
N C13 C18 119.08(16)
N C13 C14 124.76(16)
C18 C13 C14 116.03(16)
C15 C14 C13 121.45(18)
C15 C14 H14 119.3
C13 C14 H14 119.3
C16 C15 C14 121.64(18)
C16 C15 H15 119.2
C14 C15 H15 119.2
C15 C16 C17 117.95(17)
C15 C16 H16 121.0
C17 C16 H16 121.0
C18 C17 C16 120.99(18)
C18 C17 H17 119.5
C16 C17 H17 119.5
C17 C18 C13 121.93(18)
C17 C18 H18 119.0
C13 C18 H18 119.0
P3 C19 H19A 109.5
P3 C19 H19B 109.5
H19A C19 H19B 109.5
P3 C19 H19C 109.5
H19A C19 H19C 109.5
H19B C19 H19C 109.5
P3 C20 H20A 109.5
P3 C20 H20B 109.5
H20A C20 H20B 109.5
P3 C20 H20C 109.5
H20A C20 H20C 109.5
H20B C20 H20C 109.5
P3 C21 H21A 109.5
P3 C21 H21B 109.5
H21A C21 H21B 109.5
P3 C21 H21C 109.5
H21A C21 H21C 109.5
H21B C21 H21C 109.5
P2 C22 H22A 109.5
P2 C22 H22B 109.5
H22A C22 H22B 109.5
P2 C22 H22C 109.5
H22A C22 H22C 109.5
H22B C22 H22C 109.5
P2 C23 H23A 109.5
P2 C23 H23B 109.5
H23A C23 H23B 109.5
P2 C23 H23C 109.5
H23A C23 H23C 109.5
H23B C23 H23C 109.5
P2 C24 H24A 109.5
P2 C24 H24B 109.5
H24A C24 H24B 109.5
P2 C24 H24C 109.5
H24A C24 H24C 109.5
H24B C24 H24C 109.5
N Cu P2 124.98(4)
N Cu P3 98.28(4)
P2 Cu P3 114.41(2)
N Cu P1 82.54(4)
P2 Cu P1 116.406(19)
P3 Cu P1 115.86(2)
C13 N C7 121.22(15)
C13 N Cu 125.00(12)
C7 N Cu 113.76(11)
C8 P1 C1 105.84(8)
C8 P1 C4 102.78(8)
C1 P1 C4 103.82(8)
C8 P1 Cu 96.46(6)
C1 P1 Cu 127.20(6)
C4 P1 Cu 117.12(6)
C24 P2 C23 100.43(10)
C24 P2 C22 101.57(10)
C23 P2 C22 101.70(10)
C24 P2 Cu 119.29(7)
C23 P2 Cu 120.00(6)
C22 P2 Cu 111.00(7)
C20 P3 C21 101.94(10)
C20 P3 C19 102.33(9)
C21 P3 C19 100.29(10)
C20 P3 Cu 122.93(7)
C21 P3 Cu 112.28(6)
C19 P3 Cu 114.09(7)

loop_
_geom_bond_atom_site_label_1
_geom_bond_atom_site_label_2
_geom_bond_distance
C1 C2 1.532(2)
C1 C3 1.533(3)
C1 P1 1.8506(17)
C1 H1 1.0000
C2 H2A 0.9800
C2 H2B 0.9800
C2 H2C 0.9800
C3 H3A 0.9800
C3 H3B 0.9800
C3 H3C 0.9800
C4 C5 1.531(2)
C4 C6 1.535(2)
C4 P1 1.8654(18)
C4 H4 1.0000
C5 H5A 0.9800
C5 H5B 0.9800
C5 H5C 0.9800
C6 H6A 0.9800
C6 H6B 0.9800
C6 H6C 0.9800
C7 N 1.385(2)
C7 C12 1.418(2)
C7 C8 1.424(2)
C8 C9 1.403(2)
C8 P1 1.8165(17)
C9 C10 1.384(2)
C9 H9 0.9500
C10 C11 1.390(3)
C10 H10 0.9500
C11 C12 1.381(2)
C11 H11 0.9500
C12 H12 0.9500
C13 N 1.382(2)
C13 C18 1.409(3)
C13 C14 1.414(2)
C14 C15 1.386(2)
C14 H14 0.9500
C15 C16 1.383(3)
C15 H15 0.9500
C16 C17 1.394(3)
C16 H16 0.9500
C17 C18 1.387(2)
C17 H17 0.9500
C18 H18 0.9500
C19 P3 1.829(2)
C19 H19A 0.9800
C19 H19B 0.9800
C19 H19C 0.9800
C20 P3 1.8261(19)
C20 H20A 0.9800
C20 H20B 0.9800
C20 H20C 0.9800
C21 P3 1.8267(19)
C21 H21A 0.9800
C21 H21B 0.9800
C21 H21C 0.9800
C22 P2 1.830(2)
C22 H22A 0.9800
C22 H22B 0.9800
C22 H22C 0.9800
C23 P2 1.8259(19)
C23 H23A 0.9800
C23 H23B 0.9800
C23 H23C 0.9800
C24 P2 1.824(2)
C24 H24A 0.9800
C24 H24B 0.9800
C24 H24C 0.9800
Cu N 2.0862(14)
Cu P2 2.2331(5)
Cu P3 2.2690(5)
Cu P1 2.2744(5)
